data_7038820
loop_
_publ_author_name
'K\"ugler, Merle'
'Scholz, Julius'
'Kronz, Andreas'
'Siewert, Inke'

_publ_section_title
;
 Copper complexes as catalyst precursors in the electrochemical hydrogen
 evolution reaction.
;
_journal_issue 16
_journal_name_full 'Dalton transactions (Cambridge, England : 2003)'
_journal_page_first 6974
_journal_page_last 6982
_journal_paper_doi 10.1039/c6dt00082g
_journal_volume 45
_journal_year 2016
_chemical_formula_moiety 'C20 H20 Br Cu N6 O +, 3(C H4 O), Br -'
_chemical_formula_sum 'C23 H32 Br2 Cu N6 O4'
_chemical_formula_weight 679.90
_space_group_crystal_system monoclinic
_space_group_IT_number 14
_space_group_name_Hall '-P 2yn'
_space_group_name_H-M_alt 'P 1 21/n 1'
_symmetry_space_group_name_Hall '-P 2yn'
_symmetry_space_group_name_H-M 'P 1 21/n 1'
_atom_sites_solution_hydrogens geom
_audit_creation_method SHELXL-2014/7
_audit_update_record
;
2015-10-08 deposited with the CCDC.
2016-03-03 downloaded from the CCDC.
;
_cell_angle_alpha 90
_cell_angle_beta 94.56(3)
_cell_angle_gamma 90
_cell_formula_units_Z 8
_cell_length_a 13.241(3)
_cell_length_b 13.767(3)
_cell_length_c 29.787(6)
_cell_measurement_reflns_used 59871
_cell_measurement_temperature 133(2)
_cell_measurement_theta_max 25.639
_cell_measurement_theta_min 1.372
_cell_volume 5413(2)
_computing_cell_refinement 'X-AREA (Stoe & Cie, 2002)'
_computing_data_collection 'X-AREA (Stoe & Cie, 2002)'
_computing_data_reduction 'X-AREA (Stoe & Cie, 2002)'
_computing_molecular_graphics 'DIAMOND (Brandenburg, 2012)'
_computing_publication_material 'SHELXL-2014 (Sheldrick, 2014)'
_computing_structure_refinement 'SHELXL-2014/7 (Sheldrick, 2014)'
_computing_structure_solution 'SHELXS-2014 (Sheldrick, 2014)'
_diffrn_ambient_temperature 133(2)
_diffrn_measured_fraction_theta_full 0.999
_diffrn_measured_fraction_theta_max 0.997
_diffrn_measurement_device_type 'Stoe IPDS II'
_diffrn_measurement_method \w
_diffrn_radiation_type MoK\a
_diffrn_radiation_wavelength 0.71073
_diffrn_reflns_av_R_equivalents 0.1472
_diffrn_reflns_av_unetI/netI 0.0747
_diffrn_reflns_Laue_measured_fraction_full 0.999
_diffrn_reflns_Laue_measured_fraction_max 0.997
_diffrn_reflns_limit_h_max 16
_diffrn_reflns_limit_h_min -16
_diffrn_reflns_limit_k_max 16
_diffrn_reflns_limit_k_min -16
_diffrn_reflns_limit_l_max 36
_diffrn_reflns_limit_l_min -36
_diffrn_reflns_number 59871
_diffrn_reflns_point_group_measured_fraction_full 0.999
_diffrn_reflns_point_group_measured_fraction_max 0.997
_diffrn_reflns_theta_full 25.242
_diffrn_reflns_theta_max 25.639
_diffrn_reflns_theta_min 1.372
_diffrn_source 'fine-focus sealed tube'
_exptl_absorpt_coefficient_mu 3.800
_exptl_absorpt_correction_T_max 0.5520
_exptl_absorpt_correction_T_min 0.2825
_exptl_absorpt_correction_type numerical
_exptl_absorpt_process_details 'X-RED (Stoe & Cie, 2002)'
_exptl_crystal_colour green
_exptl_crystal_density_diffrn 1.669
_exptl_crystal_description block
_exptl_crystal_F_000 2744
_exptl_crystal_size_max 0.500
_exptl_crystal_size_mid 0.500
_exptl_crystal_size_min 0.070
_refine_diff_density_max 1.376
_refine_diff_density_min -1.341
_refine_diff_density_rms 0.161
_refine_ls_extinction_method none
_refine_ls_goodness_of_fit_ref 1.096
_refine_ls_hydrogen_treatment constr
_refine_ls_matrix_type full
_refine_ls_number_parameters 669
_refine_ls_number_reflns 10199
_refine_ls_number_restraints 0
_refine_ls_restrained_S_all 1.096
_refine_ls_R_factor_all 0.0773
_refine_ls_R_factor_gt 0.0624
_refine_ls_shift/su_max 0.001
_refine_ls_shift/su_mean 0.000
_refine_ls_structure_factor_coef Fsqd
_refine_ls_weighting_details 'w=1/[\s^2^(Fo^2^)+(0.0843P)^2^+6.7691P] where P=(Fo^2^+2Fc^2^)/3'
_refine_ls_weighting_scheme calc
_refine_ls_wR_factor_gt 0.1585
_refine_ls_wR_factor_ref 0.1671
_reflns_Friedel_coverage 0.000
_reflns_number_gt 8263
_reflns_number_total 10199
_reflns_threshold_expression 'I > 2\s(I)'
_cod_data_source_file c6dt00082g2.cif
_cod_data_source_block mk680
_cod_depositor_comments 'Adding full bibliography for 7038820--7038823.cif.'
_cod_original_cell_volume 5412.4(19)
_cod_database_code 7038820
_shelx_shelxl_version_number 2014/7
_shelx_space_group_comment
;
The symmetry employed for this shelxl refinement is uniquely defined
by the following loop, which should always be used as a source of
symmetry information in preference to the above space-group names.
They are only intended as comments.
;
_shelx_estimated_absorpt_t_min 0.252
_shelx_estimated_absorpt_t_max 0.777

loop_
_space_group_symop_operation_xyz
'x, y, z'
'-x+1/2, y+1/2, -z+1/2'
'-x, -y, -z'
'x-1/2, -y-1/2, z-1/2'

loop_
_atom_site_label
_atom_site_type_symbol
_atom_site_fract_x
_atom_site_fract_y
_atom_site_fract_z
_atom_site_U_iso_or_equiv
_atom_site_adp_type
_atom_site_occupancy
_atom_site_site_symmetry_order
_atom_site_calc_flag
_atom_site_refinement_flags_posn
_atom_site_refinement_flags_adp
Cu1 Cu 0.66407(4) 0.76291(5) 0.66714(2) 0.02536(16) Uani 1 1 d . .
Br1 Br 0.86577(3) 0.77896(4) 0.67880(2) 0.03221(16) Uani 1 1 d . .
O1 O 0.6307(3) 0.7822(4) 0.50862(15) 0.0451(11) Uani 1 1 d . .
H1 H 0.6723 0.8130 0.4942 0.068 Uiso 1 1 calc R U
N1 N 0.6552(3) 0.6461(3) 0.70501(16) 0.0279(10) Uani 1 1 d . .
N2 N 0.6291(3) 0.4885(3) 0.70900(16) 0.0270(10) Uani 1 1 d . .
N3 N 0.6432(3) 0.6628(3) 0.61656(16) 0.0266(9) Uani 1 1 d . .
N4 N 0.6378(3) 0.8643(3) 0.71211(16) 0.0271(9) Uani 1 1 d . .
N5 N 0.5972(3) 1.0168(3) 0.72456(16) 0.0290(10) Uani 1 1 d . .
N6 N 0.6309(3) 0.8731(3) 0.62354(16) 0.0267(9) Uani 1 1 d . .
C1 C 0.6651(4) 0.7798(4) 0.5545(2) 0.0325(12) Uani 1 1 d . .
C2 C 0.7809(4) 0.7881(5) 0.5597(2) 0.0411(14) Uani 1 1 d . .
H2A H 0.8106 0.7386 0.5411 0.062 Uiso 1 1 calc R U
H2B H 0.8050 0.7784 0.5913 0.062 Uiso 1 1 calc R U
H2C H 0.8012 0.8528 0.5500 0.062 Uiso 1 1 calc R U
C3 C 0.6353(4) 0.6809(4) 0.5730(2) 0.0316(12) Uani 1 1 d . .
C4 C 0.6065(5) 0.6072(5) 0.5416(2) 0.0385(13) Uani 1 1 d . .
H4 H 0.5995 0.6210 0.5102 0.046 Uiso 1 1 calc R U
C5 C 0.5885(5) 0.5148(5) 0.5571(2) 0.0406(14) Uani 1 1 d . .
H5 H 0.5701 0.4642 0.5364 0.049 Uiso 1 1 calc R U
C6 C 0.5976(4) 0.4960(4) 0.6031(2) 0.0356(13) Uani 1 1 d . .
H6 H 0.5851 0.4329 0.6142 0.043 Uiso 1 1 calc R U
C7 C 0.6252(4) 0.5714(4) 0.63216(19) 0.0283(11) Uani 1 1 d . .
C8 C 0.6355(3) 0.5654(4) 0.6814(2) 0.0271(11) Uani 1 1 d . .
C9 C 0.6624(4) 0.6196(4) 0.7497(2) 0.0305(12) Uani 1 1 d . .
H9 H 0.6767 0.6621 0.7745 0.037 Uiso 1 1 calc R U
C10 C 0.6456(4) 0.5215(4) 0.7523(2) 0.0305(12) Uani 1 1 d . .
H10 H 0.6454 0.4838 0.7790 0.037 Uiso 1 1 calc R U
C11 C 0.6051(4) 0.3867(4) 0.6974(2) 0.0346(13) Uani 1 1 d . .
H11A H 0.5387 0.3835 0.6804 0.052 Uiso 1 1 calc R U
H11B H 0.6037 0.3484 0.7250 0.052 Uiso 1 1 calc R U
H11C H 0.6569 0.3606 0.6790 0.052 Uiso 1 1 calc R U
C12 C 0.6203(4) 0.8678(4) 0.5781(2) 0.0322(12) Uani 1 1 d . .
C13 C 0.5746(5) 0.9423(5) 0.5522(2) 0.0403(14) Uani 1 1 d . .
H13 H 0.5646 0.9359 0.5204 0.048 Uiso 1 1 calc R U
C14 C 0.5442(5) 1.0249(5) 0.5729(2) 0.0422(14) Uani 1 1 d . .
H14 H 0.5132 1.0762 0.5555 0.051 Uiso 1 1 calc R U
C15 C 0.5587(4) 1.0335(4) 0.6194(2) 0.0361(13) Uani 1 1 d . .
H15 H 0.5400 1.0913 0.6341 0.043 Uiso 1 1 calc R U
C16 C 0.6010(4) 0.9560(4) 0.6439(2) 0.0288(11) Uani 1 1 d . .
C17 C 0.6115(3) 0.9491(4) 0.6931(2) 0.0279(11) Uani 1 1 d . .
C18 C 0.6402(4) 0.8782(4) 0.75712(19) 0.0307(12) Uani 1 1 d . .
H18 H 0.6567 0.8304 0.7795 0.037 Uiso 1 1 calc R U
C19 C 0.6147(4) 0.9734(4) 0.7652(2) 0.0311(12) Uani 1 1 d . .
H19 H 0.6102 1.0029 0.7938 0.037 Uiso 1 1 calc R U
C20 C 0.5723(5) 1.1196(4) 0.7184(2) 0.0405(14) Uani 1 1 d . .
H20A H 0.6171 1.1486 0.6974 0.061 Uiso 1 1 calc R U
H20B H 0.5815 1.1531 0.7474 0.061 Uiso 1 1 calc R U
H20C H 0.5017 1.1261 0.7061 0.061 Uiso 1 1 calc R U
Cu2 Cu 0.82549(4) 0.43740(5) 0.33766(2) 0.02517(16) Uani 1 1 d . .
Br2 Br 0.62628(3) 0.45101(4) 0.31536(2) 0.03133(15) Uani 1 1 d . .
O11 O 0.8260(3) 0.4495(3) 0.49576(13) 0.0344(9) Uani 1 1 d . .
H11 H 0.7919 0.4075 0.5083 0.052 Uiso 1 1 calc R U
N11 N 0.8577(3) 0.5432(3) 0.29596(15) 0.0270(9) Uani 1 1 d . .
N12 N 0.9026(3) 0.6950(3) 0.28754(16) 0.0278(10) Uani 1 1 d . .
N13 N 0.8510(3) 0.5442(3) 0.38430(15) 0.0257(9) Uani 1 1 d . .
N14 N 0.8434(3) 0.3239(3) 0.29872(16) 0.0283(10) Uani 1 1 d . .
N15 N 0.8798(3) 0.1685(3) 0.29324(16) 0.0274(10) Uani 1 1 d . .
N16 N 0.8494(3) 0.3346(3) 0.38655(15) 0.0263(9) Uani 1 1 d . .
C21 C 0.8057(4) 0.4429(4) 0.44854(18) 0.0291(11) Uani 1 1 d . .
C22 C 0.6899(4) 0.4397(4) 0.4371(2) 0.0335(13) Uani 1 1 d . .
H22A H 0.6620 0.3813 0.4503 0.050 Uiso 1 1 calc R U
H22B H 0.6753 0.4383 0.4043 0.050 Uiso 1 1 calc R U
H22C H 0.6587 0.4975 0.4494 0.050 Uiso 1 1 calc R U
C23 C 0.8477(4) 0.5362(4) 0.42889(19) 0.0272(11) Uani 1 1 d . .
C24 C 0.8776(4) 0.6130(5) 0.4575(2) 0.0364(13) Uani 1 1 d . .
H24 H 0.8750 0.6067 0.4891 0.044 Uiso 1 1 calc R U
C25 C 0.9107(4) 0.6979(5) 0.4395(2) 0.0385(14) Uani 1 1 d . .
H25 H 0.9315 0.7504 0.4587 0.046 Uiso 1 1 calc R U
C26 C 0.9140(4) 0.7072(4) 0.3940(2) 0.0362(13) Uani 1 1 d . .
H26 H 0.9365 0.7659 0.3814 0.043 Uiso 1 1 calc R U
C27 C 0.8836(4) 0.6288(4) 0.36627(19) 0.0284(11) Uani 1 1 d . .
C28 C 0.8828(4) 0.6256(4) 0.31780(19) 0.0280(11) Uani 1 1 d . .
C29 C 0.8620(4) 0.5599(4) 0.25092(19) 0.0296(12) Uani 1 1 d . .
H29 H 0.8480 0.5139 0.2274 0.036 Uiso 1 1 calc R U
C30 C 0.8898(4) 0.6540(4) 0.24576(18) 0.0285(11) Uani 1 1 d . .
H30 H 0.8988 0.6857 0.2180 0.034 Uiso 1 1 calc R U
C31 C 0.9321(4) 0.7973(4) 0.2956(2) 0.0339(12) Uani 1 1 d . .
H31A H 0.8792 0.8307 0.3109 0.051 Uiso 1 1 calc R U
H31B H 0.9407 0.8293 0.2668 0.051 Uiso 1 1 calc R U
H31C H 0.9961 0.7998 0.3146 0.051 Uiso 1 1 calc R U
C32 C 0.8537(4) 0.3499(4) 0.43116(19) 0.0289(11) Uani 1 1 d . .
C33 C 0.8962(4) 0.2814(4) 0.46154(19) 0.0312(12) Uani 1 1 d . .
H33 H 0.9005 0.2936 0.4930 0.037 Uiso 1 1 calc R U
C34 C 0.9319(4) 0.1960(5) 0.4450(2) 0.0362(13) Uani 1 1 d . .
H34 H 0.9608 0.1485 0.4653 0.043 Uiso 1 1 calc R U
C35 C 0.9262(4) 0.1786(4) 0.3991(2) 0.0341(13) Uani 1 1 d . .
H35 H 0.9511 0.1199 0.3875 0.041 Uiso 1 1 calc R U
C36 C 0.8829(4) 0.2495(4) 0.37087(19) 0.0284(11) Uani 1 1 d . .
C37 C 0.8714(4) 0.2439(4) 0.3213(2) 0.0284(11) Uani 1 1 d . .
C38 C 0.8347(4) 0.2991(4) 0.2540(2) 0.0311(12) Uani 1 1 d . .
H38 H 0.8162 0.3418 0.2297 0.037 Uiso 1 1 calc R U
C39 C 0.8573(4) 0.2026(4) 0.25036(19) 0.0300(12) Uani 1 1 d . .
H39 H 0.8573 0.1662 0.2233 0.036 Uiso 1 1 calc R U
C40 C 0.9091(4) 0.0675(4) 0.3039(2) 0.0360(13) Uani 1 1 d . .
H40A H 0.9798 0.0658 0.3165 0.054 Uiso 1 1 calc R U
H40B H 0.9018 0.0282 0.2764 0.054 Uiso 1 1 calc R U
H40C H 0.8654 0.0413 0.3260 0.054 Uiso 1 1 calc R U
O21 O 0.4518(3) 0.7556(3) 0.64775(19) 0.0486(12) Uani 1 1 d . .
H21 H 0.4268 0.7021 0.6546 0.073 Uiso 1 1 calc R U
C41 C 0.3805(5) 0.8079(6) 0.6205(3) 0.0554(19) Uani 1 1 d . .
H41A H 0.3286 0.8338 0.6389 0.083 Uiso 1 1 calc R U
H41B H 0.3487 0.7649 0.5972 0.083 Uiso 1 1 calc R U
H41C H 0.4142 0.8617 0.6061 0.083 Uiso 1 1 calc R U
O31 O 1.0488(3) 0.4300(3) 0.35935(16) 0.0423(10) Uani 1 1 d . .
H31 H 1.0649 0.3717 0.3555 0.063 Uiso 1 1 calc R U
C42 C 1.1014(5) 0.4655(6) 0.3988(3) 0.0536(18) Uani 1 1 d . .
H42A H 1.1084 0.5361 0.3966 0.080 Uiso 1 1 calc R U
H42B H 1.1687 0.4356 0.4025 0.080 Uiso 1 1 calc R U
H42C H 1.0637 0.4494 0.4248 0.080 Uiso 1 1 calc R U
O41 O 0.9136(4) 0.1334(4) 0.55376(19) 0.0598(13) Uani 1 1 d . .
H41 H 0.8797 0.1605 0.5728 0.090 Uiso 1 1 calc R U
C43 C 0.9566(7) 0.0508(6) 0.5718(4) 0.087(4) Uani 1 1 d . .
H43A H 0.9994 0.0671 0.5992 0.131 Uiso 1 1 calc R U
H43B H 0.9981 0.0203 0.5499 0.131 Uiso 1 1 calc R U
H43C H 0.9033 0.0057 0.5794 0.131 Uiso 1 1 calc R U
O42 O 0.7113(4) 0.3218(4) 0.54021(17) 0.0508(12) Uani 1 1 d . .
H42 H 0.7349 0.3124 0.5669 0.076 Uiso 1 1 calc R U
C44 C 0.6512(8) 0.2428(7) 0.5257(4) 0.084(3) Uani 1 1 d . .
H44A H 0.6938 0.1849 0.5240 0.127 Uiso 1 1 calc R U
H44B H 0.6179 0.2567 0.4958 0.127 Uiso 1 1 calc R U
H44C H 0.5998 0.2313 0.5470 0.127 Uiso 1 1 calc R U
O43 O 0.7361(7) 0.9102(5) 0.4633(2) 0.100(3) Uani 1 1 d . .
H43 H 0.7421 0.9009 0.4357 0.149 Uiso 1 1 calc R U
C45 C 0.7567(10) 1.0040(8) 0.4735(3) 0.096(4) Uani 1 1 d . .
H45A H 0.7661 1.0115 0.5062 0.144 Uiso 1 1 calc R U
H45B H 0.7002 1.0449 0.4615 0.144 Uiso 1 1 calc R U
H45C H 0.8187 1.0237 0.4600 0.144 Uiso 1 1 calc R U
C46 C 0.6100(6) 0.6856(6) 0.3993(3) 0.060(2) Uani 1 1 d . .
H46A H 0.6811 0.7052 0.4042 0.089 Uiso 1 1 calc R U
H46B H 0.6061 0.6190 0.3877 0.089 Uiso 1 1 calc R U
H46C H 0.5781 0.6886 0.4279 0.089 Uiso 1 1 calc R U
O44 O 0.5606(5) 0.7467(5) 0.3689(4) 0.118(3) Uani 1 1 d . .
H44 H 0.5989 0.7932 0.3636 0.177 Uiso 1 1 calc R U
Br3 Br 0.79754(5) 0.23507(6) 0.63538(2) 0.0536(2) Uani 1 1 d . .
Br4 Br 0.71791(5) 0.92130(5) 0.35747(2) 0.04464(18) Uani 1 1 d . .

loop_
_atom_site_aniso_label
_atom_site_aniso_U_11
_atom_site_aniso_U_22
_atom_site_aniso_U_33
_atom_site_aniso_U_23
_atom_site_aniso_U_13
_atom_site_aniso_U_12
Cu1 0.0193(3) 0.0249(3) 0.0322(4) -0.0016(3) 0.0043(2) -0.0004(2)
Br1 0.0161(2) 0.0366(3) 0.0444(3) -0.0033(2) 0.0046(2) -0.0013(2)
O1 0.048(3) 0.051(3) 0.037(2) -0.002(2) 0.005(2) -0.005(2)
N1 0.0107(17) 0.034(3) 0.040(3) -0.002(2) 0.0056(17) -0.0008(17)
N2 0.0160(18) 0.026(2) 0.040(3) -0.0013(19) 0.0028(18) 0.0022(16)
N3 0.0168(19) 0.029(2) 0.035(2) -0.0014(19) 0.0082(17) 0.0025(17)
N4 0.0174(19) 0.027(2) 0.037(3) -0.0002(19) 0.0012(17) 0.0013(17)
N5 0.0163(19) 0.030(2) 0.041(3) -0.005(2) 0.0034(18) 0.0016(17)
N6 0.0160(18) 0.029(2) 0.035(2) -0.0046(19) 0.0050(17) -0.0031(17)
C1 0.028(3) 0.035(3) 0.035(3) -0.003(2) 0.006(2) -0.004(2)
C2 0.030(3) 0.048(4) 0.047(4) -0.002(3) 0.011(3) -0.005(3)
C3 0.024(2) 0.033(3) 0.039(3) -0.003(2) 0.012(2) 0.000(2)
C4 0.041(3) 0.045(4) 0.031(3) -0.006(3) 0.006(2) -0.003(3)
C5 0.043(3) 0.035(3) 0.044(4) -0.012(3) 0.005(3) -0.006(3)
C6 0.031(3) 0.029(3) 0.047(4) -0.008(3) 0.006(2) 0.002(2)
C7 0.018(2) 0.031(3) 0.036(3) 0.000(2) 0.006(2) 0.003(2)
C8 0.014(2) 0.023(3) 0.045(3) -0.002(2) 0.006(2) 0.0018(18)
C9 0.019(2) 0.037(3) 0.035(3) 0.000(2) 0.004(2) 0.002(2)
C10 0.016(2) 0.036(3) 0.040(3) 0.004(2) 0.003(2) 0.007(2)
C11 0.029(3) 0.027(3) 0.048(4) 0.002(3) 0.001(2) -0.002(2)
C12 0.025(2) 0.036(3) 0.036(3) 0.004(2) 0.005(2) -0.007(2)
C13 0.040(3) 0.043(4) 0.038(3) 0.003(3) 0.001(3) -0.004(3)
C14 0.042(3) 0.037(3) 0.047(4) 0.009(3) -0.003(3) 0.001(3)
C15 0.032(3) 0.029(3) 0.049(4) 0.004(3) 0.006(3) 0.006(2)
C16 0.018(2) 0.028(3) 0.041(3) -0.001(2) 0.007(2) -0.005(2)
C17 0.014(2) 0.028(3) 0.042(3) -0.006(2) 0.004(2) -0.0002(19)
C18 0.020(2) 0.039(3) 0.033(3) 0.001(2) 0.003(2) 0.003(2)
C19 0.019(2) 0.039(3) 0.036(3) -0.011(3) 0.005(2) 0.000(2)
C20 0.039(3) 0.027(3) 0.054(4) -0.006(3) -0.002(3) 0.011(2)
Cu2 0.0201(3) 0.0251(3) 0.0305(4) 0.0004(3) 0.0037(2) -0.0001(2)
Br2 0.0169(2) 0.0360(3) 0.0412(3) 0.0038(2) 0.0029(2) 0.0016(2)
O11 0.037(2) 0.037(2) 0.030(2) 0.0006(17) 0.0060(17) -0.0029(17)
N11 0.0164(18) 0.030(2) 0.035(2) -0.0026(19) 0.0022(17) -0.0001(17)
N12 0.0175(19) 0.028(2) 0.038(3) 0.006(2) 0.0064(18) -0.0008(17)
N13 0.0163(18) 0.027(2) 0.034(2) -0.0011(19) 0.0040(17) 0.0003(16)
N14 0.0157(19) 0.031(2) 0.039(3) 0.002(2) 0.0031(18) -0.0012(17)
N15 0.020(2) 0.026(2) 0.037(3) -0.0040(19) 0.0048(18) 0.0003(17)
N16 0.0192(19) 0.026(2) 0.033(2) 0.0000(18) 0.0013(17) 0.0005(17)
C21 0.027(3) 0.032(3) 0.028(3) 0.002(2) 0.003(2) 0.001(2)
C22 0.022(3) 0.038(3) 0.042(3) 0.002(3) 0.007(2) -0.001(2)
C23 0.019(2) 0.028(3) 0.033(3) 0.002(2) 0.001(2) 0.003(2)
C24 0.039(3) 0.041(3) 0.030(3) -0.002(3) 0.004(2) 0.000(3)
C25 0.040(3) 0.031(3) 0.044(3) -0.005(3) 0.000(3) -0.008(2)
C26 0.035(3) 0.027(3) 0.048(4) 0.001(3) 0.008(3) -0.006(2)
C27 0.018(2) 0.029(3) 0.039(3) -0.002(2) 0.006(2) -0.003(2)
C28 0.016(2) 0.029(3) 0.039(3) 0.000(2) 0.004(2) 0.001(2)
C29 0.020(2) 0.035(3) 0.034(3) -0.001(2) 0.003(2) 0.003(2)
C30 0.018(2) 0.040(3) 0.028(3) 0.006(2) 0.004(2) 0.002(2)
C31 0.029(3) 0.030(3) 0.044(3) 0.007(2) 0.009(2) -0.003(2)
C32 0.019(2) 0.029(3) 0.038(3) 0.004(2) 0.004(2) -0.003(2)
C33 0.026(2) 0.039(3) 0.029(3) 0.003(2) 0.003(2) 0.004(2)
C34 0.030(3) 0.037(3) 0.042(3) 0.011(3) 0.004(2) 0.004(2)
C35 0.027(3) 0.030(3) 0.045(3) 0.003(3) 0.006(2) 0.004(2)
C36 0.018(2) 0.032(3) 0.036(3) 0.001(2) 0.007(2) -0.001(2)
C37 0.015(2) 0.029(3) 0.042(3) -0.001(2) 0.008(2) -0.0055(19)
C38 0.024(2) 0.033(3) 0.037(3) -0.001(2) 0.006(2) -0.001(2)
C39 0.015(2) 0.039(3) 0.035(3) -0.006(2) -0.002(2) -0.001(2)
C40 0.033(3) 0.022(3) 0.053(4) 0.004(3) 0.006(3) 0.003(2)
O21 0.030(2) 0.038(3) 0.080(4) 0.002(2) 0.015(2) -0.0075(18)
C41 0.048(4) 0.050(4) 0.066(5) 0.014(4) -0.008(3) -0.019(3)
O31 0.032(2) 0.040(3) 0.055(3) 0.003(2) 0.0068(19) 0.0063(18)
C42 0.036(3) 0.058(5) 0.065(5) -0.012(4) -0.008(3) 0.010(3)
O41 0.058(3) 0.052(3) 0.069(4) -0.002(3) 0.008(3) 0.008(2)
C43 0.074(6) 0.032(4) 0.146(10) -0.010(5) -0.049(6) 0.018(4)
O42 0.054(3) 0.049(3) 0.050(3) 0.011(2) 0.005(2) -0.002(2)
C44 0.080(6) 0.063(6) 0.105(8) 0.034(5) -0.028(6) -0.028(5)
O43 0.171(7) 0.084(5) 0.046(3) 0.001(3) 0.017(4) -0.056(5)
C45 0.144(10) 0.081(7) 0.064(6) -0.012(5) 0.025(6) -0.065(7)
C46 0.050(4) 0.052(5) 0.076(6) 0.007(4) -0.002(4) -0.009(3)
O44 0.059(4) 0.065(4) 0.218(10) 0.035(5) -0.059(5) -0.016(3)
Br3 0.0513(4) 0.0705(5) 0.0390(4) -0.0005(3) 0.0034(3) 0.0125(3)
Br4 0.0460(3) 0.0504(4) 0.0384(3) 0.0033(3) 0.0088(3) -0.0020(3)

loop_
_atom_type_symbol
_atom_type_description
_atom_type_scat_dispersion_real
_atom_type_scat_dispersion_imag
_atom_type_scat_source
C C 0.0033 0.0016 'International Tables Vol C Tables 4.2.6.8 and 6.1.1.4'
H H 0.0000 0.0000 'International Tables Vol C Tables 4.2.6.8 and 6.1.1.4'
N N 0.0061 0.0033 'International Tables Vol C Tables 4.2.6.8 and 6.1.1.4'
O O 0.0106 0.0060 'International Tables Vol C Tables 4.2.6.8 and 6.1.1.4'
Br Br -0.2901 2.4595 'International Tables Vol C Tables 4.2.6.8 and 6.1.1.4'
Cu Cu 0.3201 1.2651 'International Tables Vol C Tables 4.2.6.8 and 6.1.1.4'

loop_
_geom_angle_atom_site_label_1
_geom_angle_atom_site_label_2
_geom_angle_atom_site_label_3
_geom_angle
N1 Cu1 N4 99.53(19)
N1 Cu1 N6 163.47(16)
N4 Cu1 N6 82.26(19)
N1 Cu1 N3 82.01(19)
N4 Cu1 N3 161.97(16)
N6 Cu1 N3 91.30(18)
N1 Cu1 Br1 95.59(11)
N4 Cu1 Br1 94.66(12)
N6 Cu1 Br1 100.66(12)
N3 Cu1 Br1 103.09(11)
C8 N1 C9 106.6(5)
C8 N1 Cu1 113.4(4)
C9 N1 Cu1 140.0(4)
C8 N2 C10 107.6(5)
C8 N2 C11 128.8(5)
C10 N2 C11 123.5(5)
C3 N3 C7 120.4(5)
C3 N3 Cu1 126.4(4)
C7 N3 Cu1 112.7(4)
C17 N4 C18 106.4(5)
C17 N4 Cu1 112.5(4)
C18 N4 Cu1 141.0(4)
C17 N5 C19 107.1(5)
C17 N5 C20 128.7(5)
C19 N5 C20 124.1(5)
C12 N6 C16 118.6(5)
C12 N6 Cu1 127.1(4)
C16 N6 Cu1 113.4(4)
O1 C1 C3 107.2(5)
O1 C1 C2 109.9(5)
C3 C1 C2 108.3(5)
O1 C1 C12 108.5(5)
C3 C1 C12 114.6(5)
C2 C1 C12 108.3(5)
N3 C3 C4 120.8(5)
N3 C3 C1 121.3(5)
C4 C3 C1 117.7(5)
C5 C4 C3 119.0(6)
C4 C5 C6 119.8(6)
C7 C6 C5 118.4(6)
N3 C7 C6 121.4(5)
N3 C7 C8 112.8(5)
C6 C7 C8 125.7(5)
N1 C8 N2 110.7(5)
N1 C8 C7 118.7(5)
N2 C8 C7 130.6(5)
C10 C9 N1 108.5(5)
N2 C10 C9 106.7(5)
N6 C12 C13 121.5(6)
N6 C12 C1 119.0(5)
C13 C12 C1 119.5(5)
C14 C13 C12 119.4(6)
C13 C14 C15 119.9(6)
C16 C15 C14 118.6(6)
N6 C16 C15 121.9(5)
N6 C16 C17 112.5(5)
C15 C16 C17 125.5(5)
N4 C17 N5 110.9(5)
N4 C17 C16 118.9(5)
N5 C17 C16 130.2(5)
N4 C18 C19 108.7(5)
N5 C19 C18 106.9(5)
N14 Cu2 N11 99.88(19)
N14 Cu2 N13 162.61(17)
N11 Cu2 N13 82.21(19)
N14 Cu2 N16 81.41(19)
N11 Cu2 N16 158.32(17)
N13 Cu2 N16 90.36(18)
N14 Cu2 Br2 94.12(12)
N11 Cu2 Br2 92.86(12)
N13 Cu2 Br2 103.04(11)
N16 Cu2 Br2 108.69(12)
C28 N11 C29 107.9(5)
C28 N11 Cu2 112.1(4)
C29 N11 Cu2 140.0(4)
C28 N12 C30 107.4(5)
C28 N12 C31 128.8(5)
C30 N12 C31 123.8(5)
C23 N13 C27 119.9(5)
C23 N13 Cu2 127.0(4)
C27 N13 Cu2 112.8(4)
C37 N14 C38 106.5(5)
C37 N14 Cu2 113.7(4)
C38 N14 Cu2 139.8(4)
C37 N15 C39 106.9(5)
C37 N15 C40 129.0(5)
C39 N15 C40 124.0(5)
C32 N16 C36 119.4(5)
C32 N16 Cu2 126.1(4)
C36 N16 Cu2 113.1(4)
O11 C21 C23 106.3(4)
O11 C21 C32 109.7(4)
C23 C21 C32 113.3(4)
O11 C21 C22 109.2(4)
C23 C21 C22 108.9(4)
C32 C21 C22 109.4(5)
N13 C23 C24 120.9(5)
N13 C23 C21 119.3(5)
C24 C23 C21 119.7(5)
C25 C24 C23 119.4(6)
C26 C25 C24 120.3(6)
C25 C26 C27 118.9(6)
N13 C27 C26 120.7(5)
N13 C27 C28 113.0(5)
C26 C27 C28 126.3(5)
N11 C28 N12 109.2(5)
N11 C28 C27 119.6(5)
N12 C28 C27 131.2(5)
C30 C29 N11 107.7(5)
C29 C30 N12 107.8(5)
N16 C32 C33 121.2(5)
N16 C32 C21 118.6(5)
C33 C32 C21 120.1(5)
C34 C33 C32 118.6(5)
C33 C34 C35 120.7(5)
C34 C35 C36 117.8(6)
N16 C36 C35 122.2(5)
N16 C36 C37 112.4(5)
C35 C36 C37 125.3(5)
N14 C37 N15 111.2(5)
N14 C37 C36 117.8(5)
N15 C37 C36 131.0(5)
C39 C38 N14 108.5(5)
C38 C39 N15 106.9(5)

loop_
_geom_bond_atom_site_label_1
_geom_bond_atom_site_label_2
_geom_bond_distance
Cu1 N1 1.973(5)
Cu1 N4 1.984(5)
Cu1 N6 2.022(5)
Cu1 N3 2.045(5)
Cu1 Br1 2.6748(9)
O1 C1 1.407(7)
N1 C8 1.330(7)
N1 C9 1.375(7)
N2 C8 1.347(7)
N2 C10 1.368(7)
N2 C11 1.472(7)
N3 C3 1.319(7)
N3 C7 1.368(7)
N4 C17 1.332(7)
N4 C18 1.352(7)
N5 C17 1.346(7)
N5 C19 1.353(8)
N5 C20 1.462(7)
N6 C12 1.352(7)
N6 C16 1.367(7)
C1 C3 1.531(8)
C1 C2 1.533(7)
C1 C12 1.543(8)
C3 C4 1.411(8)
C4 C5 1.381(9)
C5 C6 1.390(9)
C6 C7 1.382(8)
C7 C8 1.465(8)
C9 C10 1.373(8)
C12 C13 1.393(9)
C13 C14 1.370(10)
C14 C15 1.387(9)
C15 C16 1.386(8)
C16 C17 1.463(8)
C18 C19 1.379(8)
Cu2 N14 1.971(5)
Cu2 N11 1.982(5)
Cu2 N13 2.033(5)
Cu2 N16 2.038(5)
Cu2 Br2 2.6749(9)
O11 C21 1.414(7)
N11 C28 1.337(7)
N11 C29 1.367(7)
N12 C28 1.353(7)
N12 C30 1.364(7)
N12 C31 1.476(7)
N13 C23 1.337(7)
N13 C27 1.366(7)
N14 C37 1.327(7)
N14 C38 1.370(8)
N15 C37 1.343(7)
N15 C39 1.371(7)
N15 C40 1.471(7)
N16 C32 1.342(7)
N16 C36 1.349(7)
C21 C23 1.534(8)
C21 C32 1.537(8)
C21 C22 1.545(7)
C23 C24 1.395(8)
C24 C25 1.372(9)
C25 C26 1.365(9)
C26 C27 1.398(8)
C27 C28 1.444(8)
C29 C30 1.360(8)
C32 C33 1.395(8)
C33 C34 1.372(9)
C34 C35 1.383(9)
C35 C36 1.383(8)
C36 C37 1.475(8)
C38 C39 1.368(8)
O21 C41 1.395(8)
O31 C42 1.405(8)
O41 C43 1.363(9)
O42 C44 1.396(10)
O43 C45 1.349(11)
C46 O44 1.363(10)

loop_
_geom_hbond_atom_site_label_D
_geom_hbond_atom_site_label_H
_geom_hbond_atom_site_label_A
_geom_hbond_distance_DH
_geom_hbond_distance_HA
_geom_hbond_distance_DA
_geom_hbond_angle_DHA
_geom_hbond_site_symmetry_A
O1 H1 O43 0.84 1.87 2.680(8) 163.0 .
O21 H21 Br2 0.84 2.42 3.248(5) 171.0 3_666
O31 H31 Br1 0.84 2.52 3.324(5) 161.3 3_766
O41 H41 Br3 0.84 2.45 3.290(6) 173.0 .
O42 H42 Br3 0.84 2.39 3.202(5) 162.4 .
O43 H43 Br4 0.84 2.34 3.144(6) 159.5 .
O44 H44 Br4 0.84 2.38 3.216(7) 172.7 .
